data_2015016
loop_
_publ_author_name
'V\'azquez, Jaime'
'Bern\`es, Sylvain'
'Mel\'endez, Ruth'
'Portillo, Roberto'
'Guti\'errez, Ren\'e'

_publ_section_title
;Conformational change induced by hydration:
 <i>trans</i>-dichlorobis[(1<i>R</i>,2<i>R</i>,3<i>R</i>,5<i>S</i>)-(--)-isopinocampheylamine]palladium(II)
 and
 <i>trans</i>-dichlorobis[(1<i>S</i>,2<i>S</i>,3<i>S</i>,5<i>R</i>)-(+)-isopinocampheylamine]palladium(II)
 hemihydrate
;
_journal_coeditor_code GZ1007
_journal_issue 9
_journal_name_full 'Acta Crystallographica Section C'
_journal_page_first m424
_journal_page_last m427
_journal_paper_doi 10.1107/S0108270105024315
_journal_volume 61
_journal_year 2005
_chemical_formula_iupac '[Pd Cl2 (C10 H19 N1)2]'
_chemical_formula_moiety 'C20 H38 Cl2 N2 Pd'
_chemical_formula_sum 'C20 H38 Cl2 N2 Pd'
_chemical_formula_weight 483.82
_chemical_name_common
;
trans-dichlorobis[(1R,2R,3R,5S)-(-)-isopinocampheylamine]palladium(II)
;
_chemical_name_systematic
;
trans-dichlorobis[(1R,2R,3R,5S)-(-)-2,6,6-trimethylbicyclo[3.1.1]heptan-3-
amine]palladium(II)
;
_space_group_IT_number 19
_symmetry_cell_setting orthorhombic
_symmetry_space_group_name_Hall 'P 2ac 2ab'
_symmetry_space_group_name_H-M 'P 21 21 21'
_atom_sites_solution_hydrogens geom
_atom_sites_solution_primary direct
_atom_sites_solution_secondary difmap
_audit_creation_method SHELXTL-Plus
_cell_angle_alpha 90.00
_cell_angle_beta 90.00
_cell_angle_gamma 90.00
_cell_formula_units_Z 4
_cell_length_a 6.6037(5)
_cell_length_b 11.3935(10)
_cell_length_c 30.143(2)
_cell_measurement_reflns_used 76
_cell_measurement_temperature 296(2)
_cell_measurement_theta_max 13.89
_cell_measurement_theta_min 4.77
_cell_volume 2267.9(3)
_computing_cell_refinement XSCANS
_computing_data_collection 'XSCANS (Siemens, 1996)'
_computing_data_reduction XSCANS
_computing_molecular_graphics SHELXTL-Plus
_computing_publication_material SHELXTL-Plus
_computing_structure_refinement SHELXTL-Plus
_computing_structure_solution 'SHELXTL-Plus (Sheldrick, 1998)'
_diffrn_ambient_temperature 296(2)
_diffrn_measured_fraction_theta_full 0.999
_diffrn_measured_fraction_theta_max 0.999
_diffrn_measurement_device_type 'Bruker P4'
_diffrn_measurement_method '\w scans'
_diffrn_radiation_monochromator graphite
_diffrn_radiation_type MoK\a
_diffrn_radiation_wavelength 0.71073
_diffrn_reflns_av_R_equivalents 0.0199
_diffrn_reflns_av_sigmaI/netI 0.0409
_diffrn_reflns_limit_h_max 9
_diffrn_reflns_limit_h_min -9
_diffrn_reflns_limit_k_max 1
_diffrn_reflns_limit_k_min -16
_diffrn_reflns_limit_l_max 42
_diffrn_reflns_limit_l_min -1
_diffrn_reflns_number 7901
_diffrn_reflns_theta_full 30.00
_diffrn_reflns_theta_max 30.00
_diffrn_reflns_theta_min 1.91
_diffrn_standards_decay_% 1.5
_diffrn_standards_interval_count 97
_diffrn_standards_number 3
_exptl_absorpt_coefficient_mu 1.060
_exptl_absorpt_correction_T_max 0.879
_exptl_absorpt_correction_T_min 0.703
_exptl_absorpt_correction_type psi-scan
_exptl_absorpt_process_details '(XSCANS; Siemens, 1996)'
_exptl_crystal_colour yellow
_exptl_crystal_density_diffrn 1.417
_exptl_crystal_density_method 'not measured'
_exptl_crystal_description plate
_exptl_crystal_F_000 1008
_exptl_crystal_size_max 0.60
_exptl_crystal_size_mid 0.42
_exptl_crystal_size_min 0.12
_refine_diff_density_max 1.082
_refine_diff_density_min -0.797
_refine_ls_abs_structure_details 'Flack (1983), 2839 Friedel pairs'
_refine_ls_abs_structure_Flack -0.03(3)
_refine_ls_extinction_method none
_refine_ls_goodness_of_fit_ref 1.022
_refine_ls_hydrogen_treatment constr
_refine_ls_matrix_type full
_refine_ls_number_parameters 232
_refine_ls_number_reflns 6612
_refine_ls_number_restraints 0
_refine_ls_restrained_S_all 1.022
_refine_ls_R_factor_all 0.0436
_refine_ls_R_factor_gt 0.0357
_refine_ls_shift/su_max 0.001
_refine_ls_shift/su_mean 0.000
_refine_ls_structure_factor_coef Fsqd
_refine_ls_weighting_details 'calc w=1/[\s^2^(Fo^2^)+(0.0431P)^2^+0.6075P] where P=(Fo^2^+2Fc^2^)/3'
_refine_ls_weighting_scheme calc
_refine_ls_wR_factor_gt 0.0829
_refine_ls_wR_factor_ref 0.0866
_reflns_number_gt 5860
_reflns_number_total 6612
_reflns_threshold_expression I>2\s(I)
_cod_data_source_file gz1007.cif
_cod_data_source_block I
_cod_depositor_comments
;
The following automatic conversions were performed:
'_symmetry_cell_setting' value 'Orthorhombic' changed to 'orthorhombic'
according to '/home/saulius/struct/CIF-dictionaries/cif_core.dic'
dictionary named 'cif_core.dic' version 2.4.1 from 2010-06-29.

Automatic conversion script
Id: cif_fix_enum 1527 2010-12-29 10:47:43Z saulius 

The following automatic conversions were performed:

'_symmetry_cell_setting' value 'Orthorhombic' changed to
'orthorhombic' according to
/home/saulius/struct/CIF-dictionaries/cif_core.dic dictionary named
'cif_core.dic' version 2.4.1 from 2010-06-29.

Automatic conversion script
Id: cif_fix_values 1715 2011-07-08 13:25:40Z adriana 
;
_cod_database_code 2015016
_cod_database_fobs_code 2015016

loop_
_symmetry_equiv_pos_as_xyz
'x, y, z'
'-x+1/2, -y, z+1/2'
'-x, y+1/2, -z+1/2'
'x+1/2, -y+1/2, -z'

loop_
_atom_site_label
_atom_site_fract_x
_atom_site_fract_y
_atom_site_fract_z
_atom_site_U_iso_or_equiv
_atom_site_adp_type
_atom_site_calc_flag
_atom_site_refinement_flags
_atom_site_occupancy
_atom_site_disorder_assembly
_atom_site_disorder_group
_atom_site_type_symbol
Pd1 0.23901(3) 0.635874(18) 0.262902(6) 0.03033(6) Uani d . 1 . . Pd
Cl1 0.49969(12) 0.74568(8) 0.29337(3) 0.04635(19) Uani d . 1 . . Cl
Cl2 -0.01763(12) 0.51991(8) 0.23388(3) 0.04665(18) Uani d . 1 . . Cl
N1 0.0352(4) 0.7136(2) 0.30505(8) 0.0344(5) Uani d . 1 . . N
H1A 0.0377 0.7915 0.3002 0.041 Uiso calc R 1 . . H
H1B -0.0895 0.6880 0.2979 0.041 Uiso calc R 1 . . H
N2 0.4371(4) 0.5635(2) 0.21858(8) 0.0325(5) Uani d . 1 . . N
H2A 0.5641 0.5758 0.2283 0.039 Uiso calc R 1 . . H
H2B 0.4167 0.4854 0.2178 0.039 Uiso calc R 1 . . H
C1 -0.1617(5) 0.6819(3) 0.42157(11) 0.0406(7) Uani d . 1 . . C
H1C -0.2514 0.7213 0.4428 0.049 Uiso calc R 1 . . H
C2 -0.0928(5) 0.7587(3) 0.38259(10) 0.0332(6) Uani d . 1 . . C
H2C -0.2117 0.7712 0.3637 0.040 Uiso calc R 1 . . H
C3 0.0674(5) 0.6929(3) 0.35376(10) 0.0313(6) Uani d . 1 . . C
H3A 0.2000 0.7259 0.3613 0.038 Uiso calc R 1 . . H
C4 0.0799(6) 0.5599(3) 0.36199(12) 0.0439(8) Uani d . 1 . . C
H4A 0.0219 0.5191 0.3368 0.053 Uiso calc R 1 . . H
H4B 0.2212 0.5373 0.3641 0.053 Uiso calc R 1 . . H
C5 -0.0290(6) 0.5212(3) 0.40369(12) 0.0473(8) Uani d . 1 . . C
H5A -0.0155 0.4376 0.4108 0.057 Uiso calc R 1 . . H
C6 0.0094(7) 0.6062(3) 0.44325(11) 0.0511(9) Uani d . 1 . . C
C7 -0.0185(7) 0.8794(3) 0.39667(13) 0.0528(9) Uani d . 1 . . C
H7A -0.1233 0.9189 0.4129 0.079 Uiso calc R 1 . . H
H7B 0.0159 0.9244 0.3708 0.079 Uiso calc R 1 . . H
H7C 0.0990 0.8710 0.4152 0.079 Uiso calc R 1 . . H
C8 -0.2471(7) 0.5668(3) 0.40198(14) 0.0559(9) Uani d . 1 . . C
H8A -0.3402 0.5256 0.4214 0.067 Uiso calc R 1 . . H
H8B -0.3017 0.5745 0.3723 0.067 Uiso calc R 1 . . H
C9 0.2218(8) 0.6557(4) 0.45043(15) 0.0725(13) Uani d . 1 . . C
H9A 0.3072 0.5961 0.4629 0.109 Uiso calc R 1 . . H
H9B 0.2150 0.7214 0.4703 0.109 Uiso calc R 1 . . H
H9C 0.2768 0.6808 0.4225 0.109 Uiso calc R 1 . . H
C10 -0.0650(11) 0.5545(5) 0.48730(14) 0.0874(18) Uani d . 1 . . C
H10A 0.0286 0.4956 0.4973 0.131 Uiso calc R 1 . . H
H10B -0.1960 0.5197 0.4831 0.131 Uiso calc R 1 . . H
H10C -0.0741 0.6157 0.5091 0.131 Uiso calc R 1 . . H
C11 0.5916(5) 0.7757(3) 0.12980(11) 0.0418(7) Uani d . 1 . . C
H11A 0.6179 0.8599 0.1262 0.050 Uiso calc R 1 . . H
C12 0.4739(5) 0.7433(3) 0.17170(11) 0.0396(7) Uani d . 1 . . C
H12A 0.5648 0.7571 0.1969 0.047 Uiso calc R 1 . . H
C13 0.4191(4) 0.6109(2) 0.17237(9) 0.0317(6) Uani d . 1 . . C
H13A 0.2760 0.6049 0.1640 0.038 Uiso calc R 1 . . H
C14 0.5396(5) 0.5349(3) 0.13901(11) 0.0408(7) Uani d . 1 . . C
H14A 0.6384 0.4887 0.1552 0.049 Uiso calc R 1 . . H
H14B 0.4472 0.4808 0.1246 0.049 Uiso calc R 1 . . H
C15 0.6488(5) 0.6061(3) 0.10362(11) 0.0447(8) Uani d . 1 . . C
H15A 0.7172 0.5601 0.0806 0.054 Uiso calc R 1 . . H
C16 0.5230(5) 0.7115(3) 0.08669(10) 0.0368(6) Uani d . 1 . . C
C17 0.2897(7) 0.8228(3) 0.17839(13) 0.0621(12) Uani d . 1 . . C
H17A 0.3342 0.9022 0.1828 0.093 Uiso calc R 1 . . H
H17B 0.2149 0.7971 0.2039 0.093 Uiso calc R 1 . . H
H17C 0.2046 0.8192 0.1526 0.093 Uiso calc R 1 . . H
C18 0.7828(5) 0.6969(4) 0.12792(15) 0.0632(12) Uani d . 1 . . C
H18A 0.8920 0.7285 0.1100 0.076 Uiso calc R 1 . . H
H18B 0.8312 0.6712 0.1567 0.076 Uiso calc R 1 . . H
C19 0.2994(5) 0.6928(3) 0.07636(12) 0.0458(8) Uani d . 1 . . C
H19A 0.2864 0.6427 0.0509 0.069 Uiso calc R 1 . . H
H19B 0.2368 0.7671 0.0703 0.069 Uiso calc R 1 . . H
H19C 0.2342 0.6569 0.1014 0.069 Uiso calc R 1 . . H
C20 0.6178(6) 0.7691(4) 0.04540(13) 0.0580(10) Uani d . 1 . . C
H20A 0.6028 0.7178 0.0204 0.087 Uiso calc R 1 . . H
H20B 0.7590 0.7834 0.0507 0.087 Uiso calc R 1 . . H
H20C 0.5506 0.8422 0.0394 0.087 Uiso calc R 1 . . H

loop_
_atom_site_aniso_label
_atom_site_aniso_U_11
_atom_site_aniso_U_22
_atom_site_aniso_U_33
_atom_site_aniso_U_12
_atom_site_aniso_U_13
_atom_site_aniso_U_23
Pd1 0.03117(9) 0.03435(10) 0.02548(9) -0.00059(10) 0.00157(9) 0.00016(8)
Cl1 0.0368(4) 0.0570(5) 0.0453(4) -0.0064(4) -0.0016(3) -0.0133(4)
Cl2 0.0423(4) 0.0525(4) 0.0451(4) -0.0114(3) 0.0020(4) -0.0101(4)
N1 0.0338(12) 0.0391(13) 0.0303(12) 0.0025(11) 0.0030(10) 0.0022(10)
N2 0.0380(13) 0.0311(11) 0.0283(11) 0.0021(10) 0.0012(10) 0.0049(10)
C1 0.0480(17) 0.0386(16) 0.0354(16) 0.0012(14) 0.0114(14) -0.0062(13)
C2 0.0349(14) 0.0324(14) 0.0324(14) 0.0026(12) 0.0033(11) -0.0041(12)
C3 0.0330(14) 0.0344(14) 0.0266(13) -0.0011(12) 0.0022(11) -0.0009(11)
C4 0.059(2) 0.0336(16) 0.0395(17) 0.0091(14) 0.0095(16) -0.0006(13)
C5 0.070(2) 0.0285(14) 0.0429(18) 0.0016(16) 0.0085(17) 0.0033(14)
C6 0.078(3) 0.0419(18) 0.0337(16) 0.0079(18) 0.0010(17) 0.0057(14)
C7 0.068(2) 0.0328(17) 0.058(2) -0.0023(17) 0.0078(19) -0.0056(16)
C8 0.057(2) 0.0441(17) 0.066(2) -0.017(2) 0.016(2) -0.0039(15)
C9 0.086(3) 0.075(3) 0.056(2) 0.009(3) -0.026(2) -0.004(2)
C10 0.148(5) 0.072(3) 0.043(2) 0.020(3) 0.022(3) 0.020(2)
C11 0.0464(18) 0.0376(17) 0.0414(17) -0.0118(14) -0.0013(14) 0.0090(14)
C12 0.0522(18) 0.0318(14) 0.0346(15) -0.0025(14) 0.0029(14) -0.0043(13)
C13 0.0316(13) 0.0331(15) 0.0304(13) 0.0031(11) 0.0039(10) 0.0020(11)
C14 0.0536(19) 0.0356(16) 0.0331(15) 0.0105(14) 0.0098(14) -0.0001(13)
C15 0.0468(17) 0.052(2) 0.0354(16) 0.0149(15) 0.0164(14) 0.0089(14)
C16 0.0379(15) 0.0401(15) 0.0324(14) 0.0042(13) 0.0075(12) 0.0045(12)
C17 0.099(3) 0.0441(17) 0.0429(18) 0.027(2) 0.017(2) 0.0049(15)
C18 0.0303(17) 0.095(3) 0.064(2) -0.0050(19) 0.0042(16) 0.031(2)
C19 0.0467(19) 0.0524(19) 0.0382(16) 0.0056(15) -0.0042(14) 0.0023(14)
C20 0.067(2) 0.066(3) 0.0406(19) 0.003(2) 0.0185(17) 0.0162(18)

loop_
_atom_type_symbol
_atom_type_description
_atom_type_scat_dispersion_real
_atom_type_scat_dispersion_imag
_atom_type_scat_source
C C 0.0033 0.0016 'International Tables Vol C Tables 4.2.6.8 and 6.1.1.4'
H H 0.0000 0.0000 'International Tables Vol C Tables 4.2.6.8 and 6.1.1.4'
N N 0.0061 0.0033 'International Tables Vol C Tables 4.2.6.8 and 6.1.1.4'
Cl Cl 0.1484 0.1585 'International Tables Vol C Tables 4.2.6.8 and 6.1.1.4'
Pd Pd -0.9988 1.0072 'International Tables Vol C Tables 4.2.6.8 and 6.1.1.4'

loop_
_geom_angle_atom_site_label_1
_geom_angle_atom_site_label_2
_geom_angle_atom_site_label_3
_geom_angle
_geom_angle_publ_flag
N2 Pd1 N1 177.28(10) y
N2 Pd1 Cl1 90.09(7) y
N1 Pd1 Cl1 90.51(8) y
N2 Pd1 Cl2 89.50(8) y
N1 Pd1 Cl2 90.00(8) y
Cl1 Pd1 Cl2 177.86(3) y
C3 N1 Pd1 116.39(19) y
C3 N1 H1A 108.2 n
Pd1 N1 H1A 108.2 n
C3 N1 H1B 108.2 n
Pd1 N1 H1B 108.2 n
H1A N1 H1B 107.3 n
C13 N2 Pd1 114.28(17) y
C13 N2 H2A 108.7 n
Pd1 N2 H2A 108.7 n
C13 N2 H2B 108.7 n
Pd1 N2 H2B 108.7 n
H2A N2 H2B 107.6 n
C2 C1 C8 107.4(3) n
C2 C1 C6 114.9(3) n
C8 C1 C6 87.4(3) n
C2 C1 H1C 114.7 n
C8 C1 H1C 114.7 n
C6 C1 H1C 114.7 n
C7 C2 C1 113.4(3) n
C7 C2 C3 111.8(3) n
C1 C2 C3 110.7(2) n
C7 C2 H2C 106.8 n
C1 C2 H2C 106.8 n
C3 C2 H2C 106.8 n
N1 C3 C4 108.7(3) n
N1 C3 C2 111.9(2) n
C4 C3 C2 114.8(3) n
N1 C3 H3A 107.0 n
C4 C3 H3A 107.0 n
C2 C3 H3A 107.0 n
C5 C4 C3 113.3(3) n
C5 C4 H4A 108.9 n
C3 C4 H4A 108.9 n
C5 C4 H4B 108.9 n
C3 C4 H4B 108.9 n
H4A C4 H4B 107.7 n
C4 C5 C8 108.6(3) n
C4 C5 C6 112.2(3) n
C8 C5 C6 88.1(3) n
C4 C5 H5A 115.0 n
C8 C5 H5A 115.0 n
C6 C5 H5A 115.0 n
C9 C6 C10 108.3(4) n
C9 C6 C5 119.2(3) n
C10 C6 C5 111.8(3) n
C9 C6 C1 121.2(3) n
C10 C6 C1 110.0(4) n
C5 C6 C1 84.6(3) n
C2 C7 H7A 109.5 n
C2 C7 H7B 109.5 n
H7A C7 H7B 109.5 n
C2 C7 H7C 109.5 n
H7A C7 H7C 109.5 n
H7B C7 H7C 109.5 n
C5 C8 C1 86.1(3) n
C5 C8 H8A 114.3 n
C1 C8 H8A 114.3 n
C5 C8 H8B 114.3 n
C1 C8 H8B 114.3 n
H8A C8 H8B 111.4 n
C6 C9 H9A 109.5 n
C6 C9 H9B 109.5 n
H9A C9 H9B 109.5 n
C6 C9 H9C 109.5 n
H9A C9 H9C 109.5 n
H9B C9 H9C 109.5 n
C6 C10 H10A 109.5 n
C6 C10 H10B 109.5 n
H10A C10 H10B 109.5 n
C6 C10 H10C 109.5 n
H10A C10 H10C 109.5 n
H10B C10 H10C 109.5 n
C12 C11 C18 107.7(3) n
C12 C11 C16 115.3(3) n
C18 C11 C16 86.2(3) n
C12 C11 H11A 114.7 n
C18 C11 H11A 114.7 n
C16 C11 H11A 114.7 n
C11 C12 C17 111.7(3) n
C11 C12 C13 111.4(3) n
C17 C12 C13 112.9(3) n
C11 C12 H12A 106.8 n
C17 C12 H12A 106.8 n
C13 C12 H12A 106.8 n
N2 C13 C12 110.2(2) n
N2 C13 C14 111.2(2) n
C12 C13 C14 114.6(2) n
N2 C13 H13A 106.8 n
C12 C13 H13A 106.8 n
C14 C13 H13A 106.8 n
C15 C14 C13 113.6(3) n
C15 C14 H14A 108.8 n
C13 C14 H14A 108.8 n
C15 C14 H14B 108.8 n
C13 C14 H14B 108.8 n
H14A C14 H14B 107.7 n
C14 C15 C18 107.2(3) n
C14 C15 C16 113.0(3) n
C18 C15 C16 86.8(3) n
C14 C15 H15A 115.4 n
C18 C15 H15A 115.4 n
C16 C15 H15A 115.4 n
C19 C16 C20 106.7(3) n
C19 C16 C15 118.7(3) n
C20 C16 C15 112.3(3) n
C19 C16 C11 121.2(3) n
C20 C16 C11 110.8(3) n
C15 C16 C11 86.2(3) n
C12 C17 H17A 109.5 n
C12 C17 H17B 109.5 n
H17A C17 H17B 109.5 n
C12 C17 H17C 109.5 n
H17A C17 H17C 109.5 n
H17B C17 H17C 109.5 n
C15 C18 C11 86.5(3) n
C15 C18 H18A 114.2 n
C11 C18 H18A 114.2 n
C15 C18 H18B 114.2 n
C11 C18 H18B 114.2 n
H18A C18 H18B 111.4 n
C16 C19 H19A 109.5 n
C16 C19 H19B 109.5 n
H19A C19 H19B 109.5 n
C16 C19 H19C 109.5 n
H19A C19 H19C 109.5 n
H19B C19 H19C 109.5 n
C16 C20 H20A 109.5 n
C16 C20 H20B 109.5 n
H20A C20 H20B 109.5 n
C16 C20 H20C 109.5 n
H20A C20 H20C 109.5 n
H20B C20 H20C 109.5 n

loop_
_geom_bond_atom_site_label_1
_geom_bond_atom_site_label_2
_geom_bond_site_symmetry_2
_geom_bond_distance
_geom_bond_publ_flag
Pd1 N2 . 2.044(2) y
Pd1 N1 . 2.052(3) y
Pd1 Cl1 . 2.3177(8) y
Pd1 Cl2 . 2.3201(8) y
N1 C3 . 1.502(4) y
N1 H1A . 0.9000 n
N1 H1B . 0.9000 n
N2 C13 . 1.499(4) y
N2 H2A . 0.9000 n
N2 H2B . 0.9000 n
C1 C2 . 1.534(4) n
C1 C8 . 1.546(5) n
C1 C6 . 1.564(5) n
C1 H1C . 0.9800 n
C2 C7 . 1.520(4) n
C2 C3 . 1.561(4) n
C2 H2C . 0.9800 n
C3 C4 . 1.538(4) n
C3 H3A . 0.9800 n
C4 C5 . 1.514(5) n
C4 H4A . 0.9700 n
C4 H4B . 0.9700 n
C5 C8 . 1.532(6) n
C5 C6 . 1.557(5) n
C5 H5A . 0.9800 n
C6 C9 . 1.527(7) n
C6 C10 . 1.533(5) n
C7 H7A . 0.9600 n
C7 H7B . 0.9600 n
C7 H7C . 0.9600 n
C8 H8A . 0.9700 n
C8 H8B . 0.9700 n
C9 H9A . 0.9600 n
C9 H9B . 0.9600 n
C9 H9C . 0.9600 n
C10 H10A . 0.9600 n
C10 H10B . 0.9600 n
C10 H10C . 0.9600 n
C11 C12 . 1.528(5) n
C11 C18 . 1.551(5) n
C11 C16 . 1.559(5) n
C11 H11A . 0.9800 n
C12 C17 . 1.530(5) n
C12 C13 . 1.550(4) n
C12 H12A . 0.9800 n
C13 C14 . 1.548(4) n
C13 H13A . 0.9800 n
C14 C15 . 1.522(4) n
C14 H14A . 0.9700 n
C14 H14B . 0.9700 n
C15 C18 . 1.546(6) n
C15 C16 . 1.546(5) n
C15 H15A . 0.9800 n
C16 C19 . 1.524(5) n
C16 C20 . 1.540(4) n
C17 H17A . 0.9600 n
C17 H17B . 0.9600 n
C17 H17C . 0.9600 n
C18 H18A . 0.9700 n
C18 H18B . 0.9700 n
C19 H19A . 0.9600 n
C19 H19B . 0.9600 n
C19 H19C . 0.9600 n
C20 H20A . 0.9600 n
C20 H20B . 0.9600 n
C20 H20C . 0.9600 n

loop_
_geom_hbond_atom_site_label_D
_geom_hbond_atom_site_label_H
_geom_hbond_atom_site_label_A
_geom_hbond_site_symmetry_A
_geom_hbond_distance_DH
_geom_hbond_distance_HA
_geom_hbond_distance_DA
_geom_hbond_angle_DHA
_geom_hbond_publ_flag
N1 H1B Cl1 1_455 0.90 2.79 3.572(3) 145.5 no
N1 H1A Cl2 3 0.90 2.80 3.683(3) 167 no
N2 H2B Cl1 3_645 0.90 2.81 3.663(3) 159 no
N2 H2A Cl2 1_655 0.90 2.84 3.664(3) 153 no

loop_
_geom_torsion_atom_site_label_1
_geom_torsion_atom_site_label_2
_geom_torsion_atom_site_label_3
_geom_torsion_atom_site_label_4
_geom_torsion
_geom_torsion_publ_flag
Cl1 Pd1 N1 C3 -62.6(2) n
Cl2 Pd1 N1 C3 115.3(2) n
Cl1 Pd1 N2 C13 -104.72(19) n
Cl2 Pd1 N2 C13 77.38(19) n
C8 C1 C2 C7 175.9(3) n
C6 C1 C2 C7 -88.8(4) n
C8 C1 C2 C3 -57.5(4) n
C6 C1 C2 C3 37.8(4) n
Pd1 N1 C3 C4 -53.6(3) n
Pd1 N1 C3 C2 178.51(18) n
C7 C2 C3 N1 -92.5(3) n
C1 C2 C3 N1 140.0(3) n
C7 C2 C3 C4 143.0(3) n
C1 C2 C3 C4 15.5(4) n
N1 C3 C4 C5 -139.7(3) n
C2 C3 C4 C5 -13.5(4) n
C3 C4 C5 C8 53.6(4) n
C3 C4 C5 C6 -42.2(5) n
C4 C5 C6 C9 -41.0(5) n
C8 C5 C6 C9 -150.4(3) n
C4 C5 C6 C10 -168.6(4) n
C8 C5 C6 C10 82.0(4) n
C4 C5 C6 C1 81.9(3) n
C8 C5 C6 C1 -27.5(2) n
C2 C1 C6 C9 40.2(5) n
C8 C1 C6 C9 148.2(4) n
C2 C1 C6 C10 167.9(3) n
C8 C1 C6 C10 -84.1(4) n
C2 C1 C6 C5 -80.8(3) n
C8 C1 C6 C5 27.2(3) n
C4 C5 C8 C1 -85.0(3) n
C6 C5 C8 C1 27.8(3) n
C2 C1 C8 C5 87.6(3) n
C6 C1 C8 C5 -27.6(3) n
C18 C11 C12 C17 175.8(3) n
C16 C11 C12 C17 -90.0(4) n
C18 C11 C12 C13 -56.9(4) n
C16 C11 C12 C13 37.3(4) n
Pd1 N2 C13 C12 63.9(3) n
Pd1 N2 C13 C14 -168.0(2) n
C11 C12 C13 N2 142.0(3) n
C17 C12 C13 N2 -91.3(3) n
C11 C12 C13 C14 15.8(4) n
C17 C12 C13 C14 142.4(3) n
N2 C13 C14 C15 -140.7(3) n
C12 C13 C14 C15 -15.0(4) n
C13 C14 C15 C18 54.6(4) n
C13 C14 C15 C16 -39.3(4) n
C14 C15 C16 C19 -44.3(4) n
C18 C15 C16 C19 -151.7(3) n
C14 C15 C16 C20 -169.7(3) n
C18 C15 C16 C20 82.9(3) n
C14 C15 C16 C11 79.3(3) n
C18 C15 C16 C11 -28.0(2) n
C12 C11 C16 C19 41.6(4) n
C18 C11 C16 C19 149.4(3) n
C12 C11 C16 C20 167.7(3) n
C18 C11 C16 C20 -84.5(3) n
C12 C11 C16 C15 -79.9(3) n
C18 C11 C16 C15 27.9(2) n
C14 C15 C18 C11 -84.9(3) n
C16 C15 C18 C11 28.2(2) n
C12 C11 C18 C15 87.4(3) n
C16 C11 C18 C15 -28.0(2) n
